data_7231360
loop_
_publ_author_name
'Perumalla, Sathyanarayana Reddy'
'Wang, Chenguang'
'Guo, Yiwang'
'Shi, Limin'
'Sun, Changquan Calvin'

_publ_section_title
;
 Robust bulk preparation and characterization of sulfamethazine and
 saccharine salt and cocrystal polymorphs
;
_journal_issue 13
_journal_name_full CrystEngComm
_journal_page_first 2089
_journal_paper_doi 10.1039/C8CE01076E
_journal_volume 21
_journal_year 2019
_chemical_formula_sum 'C19 H19 N5 O5 S2'
_chemical_formula_weight 461.51
_chemical_name_common 'SMT-SAC salt'
_space_group_IT_number 61
_space_group_name_Hall '-P 2ac 2ab'
_space_group_name_H-M_alt 'P b c a'
_symmetry_cell_setting orthorhombic
_symmetry_space_group_name_Hall '-P 2ac 2ab'
_symmetry_space_group_name_H-M 'P b c a'
_atom_sites_solution_hydrogens geom
_atom_sites_solution_primary direct
_atom_sites_solution_secondary difmap
_audit_creation_method SHELXL-97
_audit_update_record
;
2016-02-10 deposited with the CCDC.
2018-08-13 downloaded from the CCDC.
;
_cell_angle_alpha 90.00
_cell_angle_beta 90.00
_cell_angle_gamma 90.00
_cell_formula_units_Z 8
_cell_length_a 10.4993(5)
_cell_length_b 16.0117(8)
_cell_length_c 25.1481(12)
_cell_measurement_reflns_used 147
_cell_measurement_temperature 123(2)
_cell_measurement_theta_max 25
_cell_measurement_theta_min 0.70
_cell_volume 4227.7(4)
_computing_cell_refinement 'Bruker SAINT'
_computing_data_collection 'Bruker Apex 2'
_computing_data_reduction 'Bruker SAINT'
_computing_molecular_graphics 'Bruker SHELXTL'
_computing_publication_material 'Bruker SHELXTL'
_computing_structure_refinement 'SHELXL-97 (Sheldrick, 1997)'
_computing_structure_solution 'SHELXS-97 (Sheldrick, 1990)'
_diffrn_ambient_temperature 123(2)
_diffrn_measured_fraction_theta_full 0.986
_diffrn_measured_fraction_theta_max 0.986
_diffrn_measurement_device_type 'Bruker Apex 2 platform CCD'
_diffrn_measurement_method 'Omega and Phi scans'
_diffrn_radiation_monochromator graphite
_diffrn_radiation_source 'fine-focus sealed tube'
_diffrn_radiation_type CuK\a
_diffrn_radiation_wavelength 1.54178
_diffrn_reflns_av_R_equivalents 0.0392
_diffrn_reflns_av_sigmaI/netI 0.0296
_diffrn_reflns_limit_h_max 7
_diffrn_reflns_limit_h_min -12
_diffrn_reflns_limit_k_max 19
_diffrn_reflns_limit_k_min -19
_diffrn_reflns_limit_l_max 29
_diffrn_reflns_limit_l_min -31
_diffrn_reflns_number 23853
_diffrn_reflns_theta_full 74.47
_diffrn_reflns_theta_max 74.47
_diffrn_reflns_theta_min 5.34
_exptl_absorpt_coefficient_mu 2.658
_exptl_absorpt_correction_T_max 0.5449
_exptl_absorpt_correction_T_min 0.4652
_exptl_absorpt_correction_type multi-scan
_exptl_absorpt_process_details 'SADABS (G. Sheldrick, 2003)'
_exptl_crystal_colour Colorless
_exptl_crystal_density_diffrn 1.450
_exptl_crystal_density_method 'not measured'
_exptl_crystal_description Blocks
_exptl_crystal_F_000 1920
_exptl_crystal_size_max 0.34
_exptl_crystal_size_mid 0.28
_exptl_crystal_size_min 0.26
_refine_diff_density_max 0.345
_refine_diff_density_min -0.453
_refine_diff_density_rms 0.057
_refine_ls_extinction_method none
_refine_ls_goodness_of_fit_ref 1.084
_refine_ls_hydrogen_treatment mixed
_refine_ls_matrix_type full
_refine_ls_number_parameters 356
_refine_ls_number_reflns 4250
_refine_ls_number_restraints 0
_refine_ls_restrained_S_all 1.084
_refine_ls_R_factor_all 0.0338
_refine_ls_R_factor_gt 0.0335
_refine_ls_shift/su_max 0.001
_refine_ls_shift/su_mean 0.000
_refine_ls_structure_factor_coef Fsqd
_refine_ls_weighting_details 'calc w=1/[\s^2^(Fo^2^)+(0.0404P)^2^+2.7874P] where P=(Fo^2^+2Fc^2^)/3'
_refine_ls_weighting_scheme calc
_refine_ls_wR_factor_gt 0.0874
_refine_ls_wR_factor_ref 0.0877
_reflns_number_gt 4203
_reflns_number_total 4250
_reflns_threshold_expression >2sigma(I)
_cod_data_source_file c8ce01076e2.cif
_cod_data_source_block 15059_0m
_cod_depositor_comments
;
The following automatic conversions were performed:

'_symmetry_cell_setting' value 'Orthorhombic' changed to
'orthorhombic' according to
/home/data/users/saulius/crontab/automatic-downloads/rss-feeds/RSC/lib/dictionaries/cif_core.dic
dictionary named 'cif_core.dic' version 2.4.2 from 2011-04-26.

'_exptl_absorpt_correction_type' value 'Multi-Scan' changed to
'multi-scan' according to
/home/data/users/saulius/crontab/automatic-downloads/rss-feeds/RSC/lib/dictionaries/cif_core.dic
dictionary named 'cif_core.dic' version 2.4.2 from 2011-04-26.

Automatic conversion script
Id: cif_fix_values 4973 2017-02-22 13:04:09Z antanas 

 Adding full bibliography for 7231360--7231361.cif.
;
_cod_original_sg_symbol_H-M Pbca
_cod_database_code 7231360

loop_
_symmetry_equiv_pos_as_xyz
'x, y, z'
'x+1/2, -y+1/2, -z'
'-x, y+1/2, -z+1/2'
'-x+1/2, -y, z+1/2'
'-x, -y, -z'
'-x-1/2, y-1/2, z'
'x, -y-1/2, z-1/2'
'x-1/2, y, -z-1/2'

loop_
_atom_site_label
_atom_site_type_symbol
_atom_site_fract_x
_atom_site_fract_y
_atom_site_fract_z
_atom_site_U_iso_or_equiv
_atom_site_adp_type
_atom_site_occupancy
_atom_site_symmetry_multiplicity
_atom_site_calc_flag
S2 S 0.28379(3) 0.09557(2) 0.517179(13) 0.01524(10) Uani 1 1 d
O27 O -0.05075(10) 0.10212(6) 0.47494(4) 0.0197(2) Uani 1 1 d
C27 C 0.06639(14) 0.09185(8) 0.48046(5) 0.0153(3) Uani 1 1 d
O22 O 0.32593(10) 0.03533(6) 0.55562(4) 0.0226(2) Uani 1 1 d
O21 O 0.35522(10) 0.17215(6) 0.51491(4) 0.0222(2) Uani 1 1 d
N8 N 0.13250(11) 0.11583(7) 0.52348(5) 0.0162(2) Uani 1 1 d
C21 C 0.27306(13) 0.04956(8) 0.45318(6) 0.0160(3) Uani 1 1 d
C26 C 0.14614(13) 0.05187(8) 0.43835(5) 0.0155(3) Uani 1 1 d
C22 C 0.36688(14) 0.01506(9) 0.42139(6) 0.0203(3) Uani 1 1 d
C23 C 0.32760(16) -0.01802(9) 0.37285(6) 0.0229(3) Uani 1 1 d
C25 C 0.10745(15) 0.01937(9) 0.38989(6) 0.0195(3) Uani 1 1 d
C24 C 0.20028(16) -0.01569(9) 0.35705(6) 0.0222(3) Uani 1 1 d
S1 S 0.07836(3) 0.19905(2) 0.664461(14) 0.01901(11) Uani 1 1 d
O12 O 0.20341(11) 0.17015(7) 0.65060(5) 0.0278(3) Uani 1 1 d
N1 N 0.00028(12) 0.18537(8) 0.60779(5) 0.0181(3) Uani 1 1 d
N3 N -0.17379(11) 0.17606(7) 0.55249(5) 0.0138(2) Uani 1 1 d
C2 C -0.12675(14) 0.19895(8) 0.60036(5) 0.0153(3) Uani 1 1 d
O11 O 0.01063(12) 0.15833(7) 0.70642(4) 0.0284(3) Uani 1 1 d
C4 C -0.29758(13) 0.18884(8) 0.54042(6) 0.0149(3) Uani 1 1 d
N7 N -0.19704(12) 0.23270(7) 0.63829(5) 0.0181(3) Uani 1 1 d
C5 C -0.37532(14) 0.22297(9) 0.57895(6) 0.0180(3) Uani 1 1 d
C11 C 0.08507(14) 0.30541(9) 0.67754(6) 0.0176(3) Uani 1 1 d
C13 C 0.19261(15) 0.43652(10) 0.66545(6) 0.0221(3) Uani 1 1 d
N14 N 0.11251(17) 0.55903(9) 0.70886(6) 0.0314(3) Uani 1 1 d
C14 C 0.10479(15) 0.47559(9) 0.69947(6) 0.0200(3) Uani 1 1 d
C41 C -0.33932(14) 0.16636(9) 0.48582(6) 0.0177(3) Uani 1 1 d
C12 C 0.18344(15) 0.35227(10) 0.65482(6) 0.0207(3) Uani 1 1 d
C17 C -0.00345(14) 0.34313(9) 0.71117(5) 0.0183(3) Uani 1 1 d
C61 C -0.39982(18) 0.27797(12) 0.67230(7) 0.0285(4) Uani 1 1 d
C15 C 0.00732(15) 0.42720(9) 0.72262(6) 0.0193(3) Uani 1 1 d
C6 C -0.32137(15) 0.24349(9) 0.62780(6) 0.0186(3) Uani 1 1 d
H17 H -0.0725(17) 0.3096(11) 0.7256(7) 0.016(4) Uiso 1 1 d
H12 H 0.245(2) 0.3281(13) 0.6313(8) 0.028(5) Uiso 1 1 d
H25 H 0.0192(19) 0.0195(12) 0.3798(7) 0.024(5) Uiso 1 1 d
H13 H 0.259(2) 0.4706(13) 0.6498(8) 0.033(5) Uiso 1 1 d
H5 H -0.465(2) 0.2313(12) 0.5721(7) 0.027(5) Uiso 1 1 d
H15 H -0.0551(18) 0.4535(11) 0.7477(8) 0.024(5) Uiso 1 1 d
H23 H 0.3921(19) -0.0464(12) 0.3505(8) 0.026(5) Uiso 1 1 d
H24 H 0.1786(19) -0.0399(12) 0.3226(8) 0.027(5) Uiso 1 1 d
H22 H 0.4535(19) 0.0151(12) 0.4340(7) 0.024(5) Uiso 1 1 d
H41C H -0.427(2) 0.1722(14) 0.4832(8) 0.035(6) Uiso 1 1 d
H41B H -0.299(2) 0.2045(13) 0.4611(9) 0.034(5) Uiso 1 1 d
H3 H -0.123(2) 0.1506(13) 0.5267(8) 0.031(5) Uiso 1 1 d
H41A H -0.312(2) 0.1098(14) 0.4750(8) 0.036(6) Uiso 1 1 d
H14B H 0.065(2) 0.5814(13) 0.7316(8) 0.028(5) Uiso 1 1 d
H14A H 0.168(2) 0.5883(14) 0.6913(9) 0.038(6) Uiso 1 1 d
H61C H -0.410(3) 0.2381(17) 0.6995(11) 0.059(8) Uiso 1 1 d
H61B H -0.481(3) 0.2972(16) 0.6602(10) 0.053(7) Uiso 1 1 d
H61A H -0.360(3) 0.3263(17) 0.6889(10) 0.055(7) Uiso 1 1 d
H1 H 0.044(2) 0.1645(14) 0.5805(9) 0.036(6) Uiso 1 1 d

loop_
_atom_site_aniso_label
_atom_site_aniso_U_11
_atom_site_aniso_U_22
_atom_site_aniso_U_33
_atom_site_aniso_U_23
_atom_site_aniso_U_13
_atom_site_aniso_U_12
S2 0.01180(18) 0.01270(18) 0.02122(19) 0.00014(12) -0.00031(11) 0.00122(11)
O27 0.0120(5) 0.0237(5) 0.0235(5) -0.0061(4) 0.0002(4) 0.0010(4)
C27 0.0146(7) 0.0112(6) 0.0200(7) 0.0002(5) 0.0029(5) -0.0009(5)
O22 0.0234(5) 0.0196(5) 0.0249(5) 0.0025(4) -0.0037(4) 0.0052(4)
O21 0.0144(5) 0.0166(5) 0.0357(6) -0.0006(4) -0.0014(4) -0.0023(4)
N8 0.0126(6) 0.0154(5) 0.0204(6) -0.0023(4) 0.0011(4) 0.0006(5)
C21 0.0167(7) 0.0112(6) 0.0202(7) 0.0026(5) 0.0024(5) 0.0000(5)
C26 0.0153(7) 0.0119(6) 0.0193(7) 0.0019(5) 0.0034(5) 0.0000(5)
C22 0.0173(7) 0.0158(7) 0.0279(8) 0.0043(5) 0.0066(6) 0.0025(5)
C23 0.0270(8) 0.0162(7) 0.0254(8) 0.0026(6) 0.0126(6) 0.0030(6)
C25 0.0205(7) 0.0171(7) 0.0209(7) 0.0004(5) 0.0013(6) 0.0000(6)
C24 0.0312(8) 0.0170(7) 0.0184(7) 0.0003(5) 0.0061(6) -0.0013(6)
S1 0.0230(2) 0.01600(18) 0.01806(18) 0.00008(12) -0.00567(13) 0.00198(13)
O12 0.0254(6) 0.0261(6) 0.0319(6) -0.0051(5) -0.0107(5) 0.0089(5)
N1 0.0168(6) 0.0205(6) 0.0169(6) -0.0047(5) -0.0011(5) 0.0016(5)
N3 0.0137(5) 0.0126(5) 0.0149(5) -0.0005(4) 0.0016(4) 0.0004(4)
C2 0.0192(7) 0.0104(6) 0.0163(6) 0.0010(5) 0.0009(5) -0.0014(5)
O11 0.0440(7) 0.0197(5) 0.0214(5) 0.0047(4) -0.0046(5) -0.0036(5)
C4 0.0157(7) 0.0096(6) 0.0194(7) 0.0025(5) 0.0012(5) -0.0008(5)
N7 0.0210(6) 0.0159(6) 0.0173(6) -0.0010(4) 0.0030(5) 0.0000(5)
C5 0.0160(7) 0.0151(6) 0.0229(7) 0.0011(5) 0.0035(5) 0.0020(5)
C11 0.0220(7) 0.0166(7) 0.0142(6) 0.0003(5) -0.0052(5) -0.0004(5)
C13 0.0233(8) 0.0242(8) 0.0188(7) 0.0014(6) 0.0010(6) -0.0059(6)
N14 0.0430(9) 0.0186(7) 0.0324(8) -0.0027(6) 0.0121(7) -0.0065(6)
C14 0.0255(8) 0.0189(7) 0.0156(7) 0.0018(5) -0.0035(6) -0.0025(6)
C41 0.0144(7) 0.0182(7) 0.0206(7) -0.0023(5) -0.0012(5) 0.0007(6)
C12 0.0209(7) 0.0262(7) 0.0151(6) -0.0019(6) -0.0010(6) -0.0004(6)
C17 0.0202(7) 0.0198(7) 0.0148(6) 0.0042(5) -0.0023(5) -0.0018(6)
C61 0.0294(9) 0.0315(9) 0.0245(8) -0.0038(7) 0.0094(7) 0.0067(7)
C15 0.0234(7) 0.0193(7) 0.0152(6) 0.0009(5) 0.0003(5) 0.0017(6)
C6 0.0212(7) 0.0135(6) 0.0211(7) 0.0017(5) 0.0064(6) 0.0012(5)

loop_
_atom_type_symbol
_atom_type_description
_atom_type_scat_dispersion_real
_atom_type_scat_dispersion_imag
_atom_type_scat_source
C C 0.0181 0.0091 'International Tables Vol C Tables 4.2.6.8 and 6.1.1.4'
O O 0.0492 0.0322 'International Tables Vol C Tables 4.2.6.8 and 6.1.1.4'
S S 0.3331 0.5567 'International Tables Vol C Tables 4.2.6.8 and 6.1.1.4'
N N 0.0311 0.0180 'International Tables Vol C Tables 4.2.6.8 and 6.1.1.4'
H H 0.0000 0.0000 'International Tables Vol C Tables 4.2.6.8 and 6.1.1.4'

loop_
_geom_angle_atom_site_label_1
_geom_angle_atom_site_label_2
_geom_angle_atom_site_label_3
_geom_angle
O22 S2 O21 116.03(7)
O22 S2 N8 111.65(7)
O21 S2 N8 110.03(6)
O22 S2 C21 110.59(6)
O21 S2 C21 110.56(6)
N8 S2 C21 96.27(6)
O27 C27 N8 124.17(13)
O27 C27 C26 121.97(13)
N8 C27 C26 113.85(12)
C27 N8 S2 111.66(10)
C22 C21 C26 122.70(14)
C22 C21 S2 130.16(12)
C26 C21 S2 107.13(10)
C21 C26 C25 120.61(13)
C21 C26 C27 111.09(12)
C25 C26 C27 128.30(13)
C21 C22 C23 116.57(14)
C22 C23 C24 121.54(14)
C26 C25 C24 117.82(14)
C23 C24 C25 120.76(14)
O11 S1 O12 119.16(7)
O11 S1 N1 109.15(7)
O12 S1 N1 101.59(7)
O11 S1 C11 109.13(7)
O12 S1 C11 108.98(7)
N1 S1 C11 108.21(7)
C2 N1 S1 125.44(10)
C4 N3 C2 120.72(12)
N7 C2 N3 123.34(13)
N7 C2 N1 120.81(13)
N3 C2 N1 115.85(12)
N3 C4 C5 118.13(13)
N3 C4 C41 117.07(12)
C5 C4 C41 124.79(13)
C2 N7 C6 116.97(13)
C4 C5 C6 118.20(13)
C17 C11 C12 120.51(13)
C17 C11 S1 120.86(11)
C12 C11 S1 118.61(12)
C12 C13 C14 120.53(14)
N14 C14 C13 120.30(15)
N14 C14 C15 120.79(15)
C13 C14 C15 118.90(14)
C13 C12 C11 119.82(14)
C15 C17 C11 119.61(14)
C17 C15 C14 120.61(14)
N7 C6 C5 122.59(13)
N7 C6 C61 115.85(14)
C5 C6 C61 121.56(14)

loop_
_geom_bond_atom_site_label_1
_geom_bond_atom_site_label_2
_geom_bond_distance
S2 O22 1.4355(11)
S2 O21 1.4385(11)
S2 N8 1.6290(12)
S2 C21 1.7735(15)
O27 C27 1.2486(18)
C27 N8 1.3415(19)
C27 C26 1.4942(19)
C21 C22 1.384(2)
C21 C26 1.384(2)
C26 C25 1.386(2)
C22 C23 1.393(2)
C23 C24 1.395(2)
C25 C24 1.395(2)
S1 O11 1.4298(12)
S1 O12 1.4351(12)
S1 N1 1.6586(12)
S1 C11 1.7359(14)
N1 C2 1.3642(19)
N3 C4 1.3503(18)
N3 C2 1.3519(18)
C2 N7 1.3216(18)
C4 C5 1.380(2)
C4 C41 1.486(2)
N7 C6 1.343(2)
C5 C6 1.392(2)
C11 C17 1.394(2)
C11 C12 1.399(2)
C13 C12 1.378(2)
C13 C14 1.405(2)
N14 C14 1.359(2)
C14 C15 1.409(2)
C17 C15 1.381(2)
C61 C6 1.495(2)
